data_4330285
loop_
_publ_author_name
'Zachary Thammavongsy'
'Takele Seda'
'Lev N. Zakharov'
'Werner Kaminsky'
'John D. Gilbertson'

_publ_contact_author_address
;
Department of Chemistry
University of Washington
Seattle
Washington, 98195, USA
;
_publ_contact_author_email kaminsky@chem.washington.edu
_publ_contact_author_fax 00(206)6858665
_publ_contact_author_name 'Werner Kaminsky'
_publ_contact_author_phone 00(206)5437585
_publ_section_title
;
 Ligand-Based Reduction of CO2and Release of CO on Iron(II)
;
_journal_name_full 'Inorganic Chemistry'
_journal_page_first 9168
_journal_page_last 9170
_journal_paper_doi 10.1021/ic3015404
_journal_volume 51
_journal_year 2012
_chemical_formula_sum 'C30 H39 Cl2 Fe N3 O2'
_chemical_formula_weight 600.39
_chemical_name_systematic
;
 ?
;
_space_group_IT_number 14
_symmetry_cell_setting monoclinic
_symmetry_space_group_name_Hall '-P 2ybc'
_symmetry_space_group_name_H-M 'P 1 21/c 1'
_atom_sites_solution_hydrogens geom
_atom_sites_solution_primary direct
_atom_sites_solution_secondary difmap
_audit_creation_method SHELXLTL
_cell_angle_alpha 90.00
_cell_angle_beta 93.8630(10)
_cell_angle_gamma 90.00
_cell_formula_units_Z 4
_cell_length_a 10.1179(6)
_cell_length_b 16.2161(9)
_cell_length_c 18.3258(10)
_cell_measurement_reflns_used 9445
_cell_measurement_temperature 173(2)
_cell_measurement_theta_max 27.27
_cell_measurement_theta_min 2.23
_cell_volume 2999.9(3)
_computing_cell_refinement 'Bruker SAINT'
_computing_data_collection 'Bruker SMART'
_computing_data_reduction 'Bruker SAINT'
_computing_molecular_graphics 'Bruker SHELXTL'
_computing_publication_material 'Bruker SHELXTL'
_computing_structure_refinement 'Bruker SHELXTL'
_computing_structure_solution 'Bruker SHELXTL'
_diffrn_ambient_temperature 173(2)
_diffrn_measured_fraction_theta_full 1.000
_diffrn_measured_fraction_theta_max 1.000
_diffrn_measurement_device_type 'Bruker Apex CCD area detector'
_diffrn_measurement_method 'phi and omega scans'
_diffrn_radiation_monochromator graphite
_diffrn_radiation_source 'fine-focus sealed tube'
_diffrn_radiation_type MoK\a
_diffrn_radiation_wavelength 0.71073
_diffrn_reflns_av_R_equivalents 0.0297
_diffrn_reflns_av_sigmaI/netI 0.0229
_diffrn_reflns_limit_h_max 12
_diffrn_reflns_limit_h_min -12
_diffrn_reflns_limit_k_max 20
_diffrn_reflns_limit_k_min -20
_diffrn_reflns_limit_l_max 22
_diffrn_reflns_limit_l_min -22
_diffrn_reflns_number 30416
_diffrn_reflns_theta_full 26.00
_diffrn_reflns_theta_max 26.00
_diffrn_reflns_theta_min 2.02
_exptl_absorpt_coefficient_mu 0.712
_exptl_absorpt_correction_T_max 0.9721
_exptl_absorpt_correction_T_min 0.7736
_exptl_absorpt_correction_type multi-scan
_exptl_absorpt_process_details SADABS
_exptl_crystal_colour dark-blue
_exptl_crystal_density_diffrn 1.329
_exptl_crystal_description plate
_exptl_crystal_F_000 1264
_exptl_crystal_size_max 0.38
_exptl_crystal_size_mid 0.32
_exptl_crystal_size_min 0.04
_refine_diff_density_max 0.685
_refine_diff_density_min -0.376
_refine_diff_density_rms 0.064
_refine_ls_extinction_method none
_refine_ls_goodness_of_fit_ref 1.066
_refine_ls_hydrogen_treatment constr
_refine_ls_matrix_type full
_refine_ls_number_parameters 325
_refine_ls_number_reflns 5892
_refine_ls_number_restraints 0
_refine_ls_restrained_S_all 1.066
_refine_ls_R_factor_all 0.0546
_refine_ls_R_factor_gt 0.0486
_refine_ls_shift/su_max 0.000
_refine_ls_shift/su_mean 0.000
_refine_ls_structure_factor_coef Fsqd
_refine_ls_weighting_details 'calc w=1/[\s^2^(Fo^2^)+(0.0450P)^2^+4.9263P] where P=(Fo^2^+2Fc^2^)/3'
_refine_ls_weighting_scheme calc
_refine_ls_wR_factor_gt 0.1165
_refine_ls_wR_factor_ref 0.1197
_reflns_number_gt 5284
_reflns_number_total 5892
_reflns_threshold_expression >2sigma(I)
_cod_data_source_file ic3015404_si_002_3.cif
_cod_data_source_block gilbr21
_cod_database_code 4330285

loop_
_symmetry_equiv_pos_as_xyz
'x, y, z'
'-x, y+1/2, -z+1/2'
'-x, -y, -z'
'x, -y-1/2, z-1/2'

loop_
_atom_site_label
_atom_site_type_symbol
_atom_site_fract_x
_atom_site_fract_y
_atom_site_fract_z
_atom_site_U_iso_or_equiv
_atom_site_adp_type
_atom_site_occupancy
_atom_site_symmetry_multiplicity
_atom_site_calc_flag
_atom_site_refinement_flags
Fe1 Fe 0.74570(4) 0.26464(2) 0.201698(19) 0.02317(12) Uani 1 1 d .
Cl1 Cl 0.86630(8) 0.30368(5) 0.10749(4) 0.0437(2) Uani 1 1 d .
Cl2 Cl 0.58601(8) 0.36414(5) 0.22236(4) 0.03885(19) Uani 1 1 d .
O1 O 1.1275(3) 0.2119(2) 0.29068(17) 0.0711(8) Uani 1 1 d .
N1 N 0.6103(2) 0.17188(13) 0.14967(11) 0.0236(5) Uani 1 1 d .
N2 N 0.7030(2) 0.17929(13) 0.28330(11) 0.0233(5) Uani 1 1 d .
N3 N 0.8942(2) 0.28491(16) 0.29437(12) 0.0331(6) Uani 1 1 d .
C1 C 0.4659(3) 0.0513(2) 0.16680(17) 0.0389(7) Uani 1 1 d .
H1A H 0.4457 0.0556 0.1139 0.058 Uiso 1 1 calc R
H1B H 0.3838 0.0560 0.1920 0.058 Uiso 1 1 calc R
H1C H 0.5075 -0.0021 0.1783 0.058 Uiso 1 1 calc R
C2 C 0.5586(3) 0.11921(17) 0.19164(14) 0.0248(5) Uani 1 1 d .
C3 C 0.6043(3) 0.12570(16) 0.27073(14) 0.0251(5) Uani 1 1 d .
C4 C 0.5570(3) 0.07852(18) 0.32665(15) 0.0315(6) Uani 1 1 d .
H4A H 0.4870 0.0401 0.3172 0.038 Uiso 1 1 calc R
C5 C 0.6155(3) 0.08932(19) 0.39732(15) 0.0344(7) Uani 1 1 d .
H5A H 0.5838 0.0589 0.4369 0.041 Uiso 1 1 calc R
C6 C 0.7188(3) 0.14390(18) 0.40969(15) 0.0326(6) Uani 1 1 d .
H6A H 0.7597 0.1513 0.4574 0.039 Uiso 1 1 calc R
C7 C 0.7620(3) 0.18797(17) 0.35068(14) 0.0264(6) Uani 1 1 d .
C8 C 0.8775(3) 0.24513(18) 0.35364(14) 0.0300(6) Uani 1 1 d .
C9 C 0.9655(3) 0.2491(2) 0.42247(17) 0.0441(8) Uani 1 1 d .
H9A H 1.0366 0.2890 0.4164 0.066 Uiso 1 1 calc R
H9B H 1.0039 0.1946 0.4330 0.066 Uiso 1 1 calc R
H9C H 0.9135 0.2663 0.4631 0.066 Uiso 1 1 calc R
C10 C 1.0108(3) 0.3333(2) 0.28557(15) 0.0419(8) Uani 1 1 d .
C11 C 1.1301(4) 0.2931(3) 0.27865(19) 0.0488(9) Uani 1 1 d .
C12 C 1.2423(4) 0.3360(3) 0.2607(2) 0.0656(13) Uani 1 1 d .
H12A H 1.3238 0.3080 0.2561 0.079 Uiso 1 1 calc R
C13 C 1.2329(4) 0.4188(3) 0.2499(2) 0.0727(14) Uani 1 1 d .
H13A H 1.3084 0.4485 0.2365 0.087 Uiso 1 1 calc R
C14 C 1.1151(4) 0.4606(3) 0.2580(2) 0.0659(12) Uani 1 1 d .
H14A H 1.1119 0.5186 0.2508 0.079 Uiso 1 1 calc R
C15 C 1.0005(4) 0.4187(2) 0.2766(2) 0.0534(10) Uani 1 1 d .
C16 C 0.8770(4) 0.4638(3) 0.2859(3) 0.0762(13) Uani 1 1 d .
H16A H 0.8080 0.4251 0.2988 0.114 Uiso 1 1 calc R
H16B H 0.8487 0.4919 0.2402 0.114 Uiso 1 1 calc R
H16C H 0.8917 0.5047 0.3251 0.114 Uiso 1 1 calc R
C50 C 1.2491(5) 0.1710(4) 0.2930(3) 0.0923(18) Uani 1 1 d .
H50A H 1.2355 0.1122 0.3027 0.138 Uiso 1 1 calc R
H50B H 1.3085 0.1945 0.3320 0.138 Uiso 1 1 calc R
H50C H 1.2886 0.1774 0.2460 0.138 Uiso 1 1 calc R
C18 C 0.5849(3) 0.16697(17) 0.07136(14) 0.0269(6) Uani 1 1 d .
C19 C 0.4830(3) 0.21493(18) 0.03744(15) 0.0316(6) Uani 1 1 d .
C20 C 0.4693(3) 0.2133(2) -0.03918(16) 0.0415(8) Uani 1 1 d .
H20A H 0.4010 0.2448 -0.0640 0.050 Uiso 1 1 calc R
C21 C 0.5527(4) 0.1671(2) -0.07934(16) 0.0447(8) Uani 1 1 d .
H21A H 0.5425 0.1678 -0.1313 0.054 Uiso 1 1 calc R
C22 C 0.6503(3) 0.1201(2) -0.04460(17) 0.0420(8) Uani 1 1 d .
H22A H 0.7069 0.0884 -0.0729 0.050 Uiso 1 1 calc R
C23 C 0.6685(3) 0.11795(19) 0.03187(16) 0.0335(6) Uani 1 1 d .
C24 C 0.3876(3) 0.2654(2) 0.07951(17) 0.0388(7) Uani 1 1 d .
H24A H 0.4198 0.2638 0.1323 0.047 Uiso 1 1 calc R
C25 C 0.2490(4) 0.2273(3) 0.0732(2) 0.0607(11) Uani 1 1 d .
H25A H 0.2543 0.1695 0.0887 0.091 Uiso 1 1 calc R
H25B H 0.2128 0.2304 0.0224 0.091 Uiso 1 1 calc R
H25C H 0.1912 0.2576 0.1046 0.091 Uiso 1 1 calc R
C26 C 0.3842(5) 0.3554(2) 0.0559(2) 0.0681(12) Uani 1 1 d .
H26A H 0.4741 0.3782 0.0608 0.102 Uiso 1 1 calc R
H26B H 0.3269 0.3866 0.0869 0.102 Uiso 1 1 calc R
H26C H 0.3495 0.3593 0.0048 0.102 Uiso 1 1 calc R
C27 C 0.7716(3) 0.0603(2) 0.06883(18) 0.0402(7) Uani 1 1 d .
H27A H 0.7646 0.0647 0.1229 0.048 Uiso 1 1 calc R
C28 C 0.7468(4) -0.0287(2) 0.0474(2) 0.0586(10) Uani 1 1 d .
H28A H 0.6560 -0.0439 0.0573 0.088 Uiso 1 1 calc R
H28B H 0.8094 -0.0642 0.0758 0.088 Uiso 1 1 calc R
H28C H 0.7588 -0.0355 -0.0049 0.088 Uiso 1 1 calc R
C29 C 0.9136(4) 0.0846(2) 0.0525(3) 0.0587(10) Uani 1 1 d .
H29A H 0.9295 0.1423 0.0662 0.088 Uiso 1 1 calc R
H29B H 0.9249 0.0777 0.0001 0.088 Uiso 1 1 calc R
H29C H 0.9769 0.0492 0.0806 0.088 Uiso 1 1 calc R

loop_
_atom_site_aniso_label
_atom_site_aniso_U_11
_atom_site_aniso_U_22
_atom_site_aniso_U_33
_atom_site_aniso_U_23
_atom_site_aniso_U_13
_atom_site_aniso_U_12
Fe1 0.0261(2) 0.0256(2) 0.01790(19) 0.00075(14) 0.00202(14) -0.00155(15)
Cl1 0.0513(5) 0.0555(5) 0.0259(4) -0.0023(3) 0.0140(3) -0.0156(4)
Cl2 0.0411(4) 0.0366(4) 0.0387(4) -0.0073(3) 0.0014(3) 0.0107(3)
O1 0.0451(15) 0.089(2) 0.079(2) -0.0163(17) 0.0009(14) 0.0082(15)
N1 0.0269(11) 0.0239(11) 0.0199(10) -0.0018(9) 0.0001(8) 0.0013(9)
N2 0.0254(11) 0.0243(11) 0.0201(10) -0.0003(9) 0.0015(8) 0.0027(9)
N3 0.0302(12) 0.0461(15) 0.0228(11) -0.0014(10) 0.0003(9) -0.0104(11)
C1 0.0434(18) 0.0409(18) 0.0320(16) -0.0006(13) -0.0006(13) -0.0164(14)
C2 0.0242(13) 0.0277(14) 0.0224(13) -0.0007(10) 0.0010(10) 0.0007(11)
C3 0.0282(13) 0.0237(13) 0.0234(13) -0.0003(10) 0.0027(10) 0.0033(11)
C4 0.0359(15) 0.0290(15) 0.0299(14) 0.0019(12) 0.0050(12) -0.0041(12)
C5 0.0468(18) 0.0327(16) 0.0245(14) 0.0066(12) 0.0082(12) 0.0004(13)
C6 0.0415(16) 0.0356(16) 0.0207(13) 0.0024(11) 0.0014(12) 0.0019(13)
C7 0.0303(14) 0.0289(14) 0.0201(12) 0.0007(10) 0.0023(10) 0.0056(11)
C8 0.0311(14) 0.0370(16) 0.0215(13) -0.0031(11) -0.0007(11) 0.0010(12)
C9 0.0459(19) 0.058(2) 0.0266(15) -0.0006(14) -0.0082(13) -0.0122(16)
C10 0.0345(16) 0.070(2) 0.0208(14) -0.0068(14) 0.0001(12) -0.0205(16)
C11 0.048(2) 0.060(2) 0.0385(18) -0.0124(16) 0.0038(15) -0.0162(17)
C12 0.038(2) 0.109(4) 0.051(2) -0.030(2) 0.0132(16) -0.026(2)
C13 0.062(3) 0.105(4) 0.052(2) -0.018(2) 0.016(2) -0.055(3)
C14 0.066(3) 0.076(3) 0.056(2) 0.001(2) 0.002(2) -0.041(2)
C15 0.063(2) 0.054(2) 0.0419(19) 0.0023(16) -0.0026(17) -0.0266(19)
C16 0.057(3) 0.085(3) 0.086(3) 0.000(3) -0.001(2) -0.026(2)
C50 0.074(3) 0.096(4) 0.104(4) -0.038(3) -0.013(3) 0.027(3)
C18 0.0323(14) 0.0277(14) 0.0206(12) -0.0025(10) 0.0010(11) -0.0092(11)
C19 0.0381(16) 0.0294(15) 0.0262(14) 0.0014(11) -0.0049(12) -0.0080(12)
C20 0.053(2) 0.0440(19) 0.0261(15) 0.0036(13) -0.0091(14) -0.0115(15)
C21 0.062(2) 0.053(2) 0.0190(14) -0.0023(13) 0.0022(14) -0.0241(17)
C22 0.052(2) 0.0466(19) 0.0290(15) -0.0129(14) 0.0131(14) -0.0184(16)
C23 0.0378(16) 0.0347(16) 0.0290(14) -0.0079(12) 0.0087(12) -0.0109(13)
C24 0.0425(17) 0.0419(17) 0.0302(15) -0.0008(13) -0.0099(13) 0.0085(14)
C25 0.0369(19) 0.084(3) 0.059(2) -0.018(2) -0.0069(17) 0.0088(19)
C26 0.104(4) 0.047(2) 0.051(2) 0.0065(18) -0.004(2) 0.024(2)
C27 0.0455(18) 0.0386(17) 0.0379(17) -0.0082(14) 0.0125(14) 0.0041(14)
C28 0.062(2) 0.038(2) 0.076(3) -0.0041(18) 0.011(2) -0.0041(18)
C29 0.040(2) 0.047(2) 0.090(3) -0.007(2) 0.0089(19) 0.0053(16)

loop_
_atom_type_symbol
_atom_type_description
_atom_type_scat_dispersion_real
_atom_type_scat_dispersion_imag
_atom_type_scat_source
C C 0.0033 0.0016 'International Tables Vol C Tables 4.2.6.8 and 6.1.1.4'
H H 0.0000 0.0000 'International Tables Vol C Tables 4.2.6.8 and 6.1.1.4'
N N 0.0061 0.0033 'International Tables Vol C Tables 4.2.6.8 and 6.1.1.4'
O O 0.0106 0.0060 'International Tables Vol C Tables 4.2.6.8 and 6.1.1.4'
Cl Cl 0.1484 0.1585 'International Tables Vol C Tables 4.2.6.8 and 6.1.1.4'
Fe Fe 0.3463 0.8444 'International Tables Vol C Tables 4.2.6.8 and 6.1.1.4'

loop_
_geom_angle_atom_site_label_1
_geom_angle_atom_site_label_2
_geom_angle_atom_site_label_3
_geom_angle
N2 Fe1 N1 72.99(8)
N2 Fe1 N3 73.36(9)
N1 Fe1 N3 143.27(9)
N2 Fe1 Cl1 150.53(6)
N1 Fe1 Cl1 102.19(6)
N3 Fe1 Cl1 99.80(7)
N2 Fe1 Cl2 99.33(6)
N1 Fe1 Cl2 97.18(6)
N3 Fe1 Cl2 102.38(7)
Cl1 Fe1 Cl2 110.14(3)
C11 O1 C50 116.5(4)
C2 N1 C18 120.4(2)
C2 N1 Fe1 117.41(17)
C18 N1 Fe1 122.08(16)
C3 N2 C7 120.6(2)
C3 N2 Fe1 119.59(17)
C7 N2 Fe1 119.01(18)
C8 N3 C10 121.7(2)
C8 N3 Fe1 116.94(19)
C10 N3 Fe1 121.01(18)
C2 C1 H1A 109.5
C2 C1 H1B 109.5
H1A C1 H1B 109.5
C2 C1 H1C 109.5
H1A C1 H1C 109.5
H1B C1 H1C 109.5
N1 C2 C3 115.0(2)
N1 C2 C1 125.4(2)
C3 C2 C1 119.5(2)
N2 C3 C4 121.6(2)
N2 C3 C2 113.1(2)
C4 C3 C2 125.2(3)
C3 C4 C5 117.9(3)
C3 C4 H4A 121.0
C5 C4 H4A 121.0
C6 C5 C4 120.2(3)
C6 C5 H5A 119.9
C4 C5 H5A 119.9
C5 C6 C7 118.5(3)
C5 C6 H6A 120.7
C7 C6 H6A 120.7
N2 C7 C6 121.2(3)
N2 C7 C8 113.5(2)
C6 C7 C8 125.3(2)
N3 C8 C7 115.4(2)
N3 C8 C9 125.9(3)
C7 C8 C9 118.6(3)
C8 C9 H9A 109.5
C8 C9 H9B 109.5
H9A C9 H9B 109.5
C8 C9 H9C 109.5
H9A C9 H9C 109.5
H9B C9 H9C 109.5
C11 C10 C15 120.9(3)
C11 C10 N3 118.7(3)
C15 C10 N3 120.0(3)
O1 C11 C10 114.9(3)
O1 C11 C12 123.9(4)
C10 C11 C12 121.1(4)
C13 C12 C11 118.6(4)
C13 C12 H12A 120.7
C11 C12 H12A 120.7
C12 C13 C14 121.3(4)
C12 C13 H13A 119.4
C14 C13 H13A 119.4
C13 C14 C15 121.2(4)
C13 C14 H14A 119.4
C15 C14 H14A 119.4
C10 C15 C14 116.8(4)
C10 C15 C16 122.5(3)
C14 C15 C16 120.7(4)
C15 C16 H16A 109.5
C15 C16 H16B 109.5
H16A C16 H16B 109.5
C15 C16 H16C 109.5
H16A C16 H16C 109.5
H16B C16 H16C 109.5
O1 C50 H50A 109.5
O1 C50 H50B 109.5
H50A C50 H50B 109.5
O1 C50 H50C 109.5
H50A C50 H50C 109.5
H50B C50 H50C 109.5
C23 C18 C19 122.6(3)
C23 C18 N1 118.2(2)
C19 C18 N1 119.1(2)
C20 C19 C18 117.0(3)
C20 C19 C24 119.8(3)
C18 C19 C24 123.3(2)
C21 C20 C19 121.5(3)
C21 C20 H20A 119.3
C19 C20 H20A 119.3
C22 C21 C20 120.2(3)
C22 C21 H21A 119.9
C20 C21 H21A 119.9
C21 C22 C23 121.4(3)
C21 C22 H22A 119.3
C23 C22 H22A 119.3
C18 C23 C22 117.4(3)
C18 C23 C27 122.6(3)
C22 C23 C27 119.9(3)
C19 C24 C26 112.1(3)
C19 C24 C25 110.8(3)
C26 C24 C25 111.3(3)
C19 C24 H24A 107.5
C26 C24 H24A 107.5
C25 C24 H24A 107.5
C24 C25 H25A 109.5
C24 C25 H25B 109.5
H25A C25 H25B 109.5
C24 C25 H25C 109.5
H25A C25 H25C 109.5
H25B C25 H25C 109.5
C24 C26 H26A 109.5
C24 C26 H26B 109.5
H26A C26 H26B 109.5
C24 C26 H26C 109.5
H26A C26 H26C 109.5
H26B C26 H26C 109.5
C28 C27 C23 111.9(3)
C28 C27 C29 109.5(3)
C23 C27 C29 112.2(3)
C28 C27 H27A 107.7
C23 C27 H27A 107.7
C29 C27 H27A 107.7
C27 C28 H28A 109.5
C27 C28 H28B 109.5
H28A C28 H28B 109.5
C27 C28 H28C 109.5
H28A C28 H28C 109.5
H28B C28 H28C 109.5
C27 C29 H29A 109.5
C27 C29 H29B 109.5
H29A C29 H29B 109.5
C27 C29 H29C 109.5
H29A C29 H29C 109.5
H29B C29 H29C 109.5

loop_
_geom_bond_atom_site_label_1
_geom_bond_atom_site_label_2
_geom_bond_distance
Fe1 N2 2.104(2)
Fe1 N1 2.207(2)
Fe1 N3 2.215(2)
Fe1 Cl1 2.2702(8)
Fe1 Cl2 2.3323(8)
O1 C11 1.336(5)
O1 C50 1.396(5)
N1 C2 1.284(3)
N1 C18 1.443(3)
N2 C3 1.332(3)
N2 C7 1.342(3)
N3 C8 1.284(4)
N3 C10 1.435(4)
C1 C2 1.498(4)
C1 H1A 0.9800
C1 H1B 0.9800
C1 H1C 0.9800
C2 C3 1.495(4)
C3 C4 1.390(4)
C4 C5 1.398(4)
C4 H4A 0.9500
C5 C6 1.377(4)
C5 H5A 0.9500
C6 C7 1.391(4)
C6 H6A 0.9500
C7 C8 1.489(4)
C8 C9 1.495(4)
C9 H9A 0.9800
C9 H9B 0.9800
C9 H9C 0.9800
C10 C11 1.386(5)
C10 C15 1.397(5)
C11 C12 1.389(5)
C12 C13 1.359(7)
C12 H12A 0.9500
C13 C14 1.387(7)
C13 H13A 0.9500
C14 C15 1.406(5)
C14 H14A 0.9500
C15 C16 1.469(6)
C16 H16A 0.9800
C16 H16B 0.9800
C16 H16C 0.9800
C50 H50A 0.9800
C50 H50B 0.9800
C50 H50C 0.9800
C18 C23 1.398(4)
C18 C19 1.403(4)
C19 C20 1.402(4)
C19 C24 1.516(4)
C20 C21 1.378(5)
C20 H20A 0.9500
C21 C22 1.369(5)
C21 H21A 0.9500
C22 C23 1.402(4)
C22 H22A 0.9500
C23 C27 1.525(5)
C24 C26 1.521(5)
C24 C25 1.530(5)
C24 H24A 1.0000
C25 H25A 0.9800
C25 H25B 0.9800
C25 H25C 0.9800
C26 H26A 0.9800
C26 H26B 0.9800
C26 H26C 0.9800
C27 C28 1.512(5)
C27 C29 1.539(5)
C27 H27A 1.0000
C28 H28A 0.9800
C28 H28B 0.9800
C28 H28C 0.9800
C29 H29A 0.9800
C29 H29B 0.9800
C29 H29C 0.9800

loop_
_geom_torsion_atom_site_label_1
_geom_torsion_atom_site_label_2
_geom_torsion_atom_site_label_3
_geom_torsion_atom_site_label_4
_geom_torsion
N2 Fe1 N1 C2 8.20(19)
N3 Fe1 N1 C2 32.6(3)
Cl1 Fe1 N1 C2 158.12(18)
Cl2 Fe1 N1 C2 -89.40(19)
N2 Fe1 N1 C18 -168.7(2)
N3 Fe1 N1 C18 -144.30(19)
Cl1 Fe1 N1 C18 -18.8(2)
Cl2 Fe1 N1 C18 93.69(19)
N1 Fe1 N2 C3 -12.75(18)
N3 Fe1 N2 C3 -177.8(2)
Cl1 Fe1 N2 C3 -97.5(2)
Cl2 Fe1 N2 C3 81.96(19)
N1 Fe1 N2 C7 177.3(2)
N3 Fe1 N2 C7 12.24(19)
Cl1 Fe1 N2 C7 92.6(2)
Cl2 Fe1 N2 C7 -87.99(19)
N2 Fe1 N3 C8 -7.4(2)
N1 Fe1 N3 C8 -31.8(3)
Cl1 Fe1 N3 C8 -157.9(2)
Cl2 Fe1 N3 C8 88.8(2)
N2 Fe1 N3 C10 166.0(3)
N1 Fe1 N3 C10 141.7(2)
Cl1 Fe1 N3 C10 15.5(3)
Cl2 Fe1 N3 C10 -97.8(2)
C18 N1 C2 C3 173.7(2)
Fe1 N1 C2 C3 -3.2(3)
C18 N1 C2 C1 -2.4(4)
Fe1 N1 C2 C1 -179.4(2)
C7 N2 C3 C4 1.5(4)
Fe1 N2 C3 C4 -168.2(2)
C7 N2 C3 C2 -175.1(2)
Fe1 N2 C3 C2 15.2(3)
N1 C2 C3 N2 -7.3(3)
C1 C2 C3 N2 169.1(2)
N1 C2 C3 C4 176.3(3)
C1 C2 C3 C4 -7.3(4)
N2 C3 C4 C5 0.5(4)
C2 C3 C4 C5 176.7(3)
C3 C4 C5 C6 -1.5(4)
C4 C5 C6 C7 0.6(4)
C3 N2 C7 C6 -2.6(4)
Fe1 N2 C7 C6 167.3(2)
C3 N2 C7 C8 175.1(2)
Fe1 N2 C7 C8 -15.0(3)
C5 C6 C7 N2 1.5(4)
C5 C6 C7 C8 -175.9(3)
C10 N3 C8 C7 -171.2(3)
Fe1 N3 C8 C7 2.2(3)
C10 N3 C8 C9 6.3(5)
Fe1 N3 C8 C9 179.7(2)
N2 C7 C8 N3 7.9(4)
C6 C7 C8 N3 -174.5(3)
N2 C7 C8 C9 -169.7(3)
C6 C7 C8 C9 7.8(4)
C8 N3 C10 C11 70.7(4)
Fe1 N3 C10 C11 -102.5(3)
C8 N3 C10 C15 -115.9(4)
Fe1 N3 C10 C15 71.0(3)
C50 O1 C11 C10 -172.5(4)
C50 O1 C11 C12 7.4(6)
C15 C10 C11 O1 178.1(3)
N3 C10 C11 O1 -8.5(4)
C15 C10 C11 C12 -1.7(5)
N3 C10 C11 C12 171.7(3)
O1 C11 C12 C13 -179.9(4)
C10 C11 C12 C13 -0.1(6)
C11 C12 C13 C14 1.4(6)
C12 C13 C14 C15 -1.0(6)
C11 C10 C15 C14 2.1(5)
N3 C10 C15 C14 -171.3(3)
C11 C10 C15 C16 -177.9(4)
N3 C10 C15 C16 8.8(5)
C13 C14 C15 C10 -0.7(6)
C13 C14 C15 C16 179.2(4)
C2 N1 C18 C23 -88.3(3)
Fe1 N1 C18 C23 88.5(3)
C2 N1 C18 C19 95.4(3)
Fe1 N1 C18 C19 -87.8(3)
C23 C18 C19 C20 -1.3(4)
N1 C18 C19 C20 174.8(2)
C23 C18 C19 C24 177.2(3)
N1 C18 C19 C24 -6.7(4)
C18 C19 C20 C21 -0.4(4)
C24 C19 C20 C21 -178.9(3)
C19 C20 C21 C22 1.2(5)
C20 C21 C22 C23 -0.3(5)
C19 C18 C23 C22 2.1(4)
N1 C18 C23 C22 -174.0(2)
C19 C18 C23 C27 -174.8(3)
N1 C18 C23 C27 9.1(4)
C21 C22 C23 C18 -1.3(4)
C21 C22 C23 C27 175.7(3)
C20 C19 C24 C26 -55.8(4)
C18 C19 C24 C26 125.8(3)
C20 C19 C24 C25 69.3(4)
C18 C19 C24 C25 -109.2(3)
C18 C23 C27 C28 119.2(3)
C22 C23 C27 C28 -57.7(4)
C18 C23 C27 C29 -117.3(3)
C22 C23 C27 C29 65.9(4)
